data_4312844
loop_
_publ_author_name
'Oren P. Anderson'
'Agnete la Cour'
'Andrew Dodd'
'Andrew D. Garrett'
'Mark Wicholas'

_publ_section_title
;
 Syntheses and Structures of Isoindoline Complexes of Zn(II) and Cu(II):
 An Unexpected Trinuclear Zn(II) Complex
;
_journal_name_full 'Inorganic Chemistry'
_journal_page_first 122
_journal_page_last 127
_journal_paper_doi 10.1021/ic011246n
_journal_volume 42
_journal_year 2003
_chemical_formula_sum 'C20 H20 Cl Cu N5 O6'
_chemical_formula_weight 525.40
_chemical_name_common
;
[Cu(4'-MeL)(H2O2)2]ClO4; 4'-MeLH =
1,3-bis{2-(4-methylpyridyl)imino}isoindoline
;
_space_group_IT_number 60
_symmetry_cell_setting orthorhombic
_symmetry_space_group_name_Hall '-P 2n 2ab'
_symmetry_space_group_name_H-M 'P b c n'
_atom_sites_solution_hydrogens geom
_atom_sites_solution_primary direct
_atom_sites_solution_secondary difmap
_audit_creation_method SHELXL-97
_cell_angle_alpha 90.00
_cell_angle_beta 90.00
_cell_angle_gamma 90.00
_cell_formula_units_Z 8
_cell_length_a 17.663(3)
_cell_length_b 14.223(2)
_cell_length_c 16.925(3)
_cell_measurement_temperature 154(2)
_cell_volume 4251.9(12)
_computing_cell_refinement 'SMART, Bruker'
_computing_data_collection 'SMART, Bruker'
_computing_data_reduction 'SAINT, Bruker'
_computing_molecular_graphics SHELXTL
_computing_publication_material SHELXTL
_computing_structure_refinement 'SHELXL-97 (Sheldrick, 1997)'
_computing_structure_solution 'SHELXS-97 (Sheldrick, 1990)'
_diffrn_ambient_temperature 154(2)
_diffrn_measured_fraction_theta_full 0.997
_diffrn_measured_fraction_theta_max 0.997
_diffrn_measurement_device_type 'Bruker AXS SMART CCD area detector'
_diffrn_radiation_monochromator graphite
_diffrn_radiation_source 'fine-focus sealed tube'
_diffrn_radiation_type MoK\a
_diffrn_radiation_wavelength 0.71073
_diffrn_reflns_av_R_equivalents 0.0990
_diffrn_reflns_av_sigmaI/netI 0.0664
_diffrn_reflns_limit_h_max 22
_diffrn_reflns_limit_h_min -22
_diffrn_reflns_limit_k_max 18
_diffrn_reflns_limit_k_min -18
_diffrn_reflns_limit_l_max 21
_diffrn_reflns_limit_l_min -21
_diffrn_reflns_number 34950
_diffrn_reflns_theta_full 27.12
_diffrn_reflns_theta_max 27.12
_diffrn_reflns_theta_min 3.31
_exptl_absorpt_coefficient_mu 1.203
_exptl_absorpt_correction_T_max 0.980
_exptl_absorpt_correction_T_min 0.433
_exptl_absorpt_correction_type SADABS
_exptl_crystal_colour green
_exptl_crystal_density_diffrn 1.642
_exptl_crystal_density_meas ?
_exptl_crystal_density_method 'not measured'
_exptl_crystal_description rod
_exptl_crystal_F_000 2152
_exptl_crystal_size_max 0.69
_exptl_crystal_size_mid 0.12
_exptl_crystal_size_min 0.10
_refine_diff_density_max 0.394
_refine_diff_density_min -0.942
_refine_diff_density_rms 0.082
_refine_ls_extinction_coef 0.0070(4)
_refine_ls_extinction_expression Fc^*^=kFc[1+0.001xFc^2^\l^3^/sin(2\q)]^-1/4^
_refine_ls_extinction_method SHELXL
_refine_ls_goodness_of_fit_ref 0.949
_refine_ls_hydrogen_treatment mixed
_refine_ls_matrix_type full
_refine_ls_number_parameters 315
_refine_ls_number_reflns 4698
_refine_ls_number_restraints 0
_refine_ls_restrained_S_all 0.949
_refine_ls_R_factor_all 0.0722
_refine_ls_R_factor_gt 0.0410
_refine_ls_shift/su_max 0.001
_refine_ls_shift/su_mean 0.000
_refine_ls_structure_factor_coef Fsqd
_refine_ls_weighting_details 'calc w=1/[\s^2^(Fo^2^)+(0.0545P)^2^+0.0000P] where P=(Fo^2^+2Fc^2^)/3'
_refine_ls_weighting_scheme calc
_refine_ls_wR_factor_gt 0.0915
_refine_ls_wR_factor_ref 0.0992
_reflns_number_gt 3212
_reflns_number_total 4698
_reflns_threshold_expression >2sigma(I)
_cod_data_source_file ic011246n_1.cif
_cod_data_source_block sadmw4_Compound2
_cod_depositor_comments
;
The following automatic conversions were performed:

'_symmetry_cell_setting' value 'Orthorhombic' changed to
'orthorhombic' according to the built-in table from CIF Core
dictionary named 'cif_core.dic' version 2.4.1 from 2010-06-29.

Automatic conversion script
Id: cif_fix_values 1646 2011-03-28 12:23:43Z adriana 

The following automatic conversions were performed:

'_exptl_crystal_density_meas' value 'none' was changed to '?' - the
value is perceived as not measured.

Automatic conversion script
Id: cif_fix_values 3008 2015-01-20 13:52:24Z robertas 
;
_cod_original_cell_volume 4251.9(13)
_cod_database_code 4312844

loop_
_symmetry_equiv_pos_as_xyz
'x, y, z'
'-x+1/2, -y+1/2, z+1/2'
'-x, y, -z+1/2'
'x+1/2, -y+1/2, -z'
'-x, -y, -z'
'x-1/2, y-1/2, -z-1/2'
'x, -y, z-1/2'
'-x-1/2, y-1/2, z'

loop_
_atom_site_label
_atom_site_type_symbol
_atom_site_fract_x
_atom_site_fract_y
_atom_site_fract_z
_atom_site_U_iso_or_equiv
_atom_site_adp_type
_atom_site_occupancy
_atom_site_symmetry_multiplicity
_atom_site_calc_flag
_atom_site_refinement_flags
_atom_site_disorder_assembly
_atom_site_disorder_group
Cu Cu 0.461896(19) 0.16881(2) 0.08201(2) 0.02057(12) Uani 1 1 d . . .
Cl Cl 0.64536(4) 0.37742(5) -0.06833(4) 0.02481(18) Uani 1 1 d . . .
O1 O 0.46840(12) 0.22365(16) -0.03261(12) 0.0224(5) Uani 1 1 d . . .
H1B H 0.497(2) 0.266(2) -0.0417(19) 0.027(9) Uiso 1 1 d . . .
H1A H 0.481(2) 0.176(3) -0.061(2) 0.053(12) Uiso 1 1 d . . .
N1 N 0.40368(13) 0.06137(16) 0.03865(13) 0.0200(5) Uani 1 1 d . . .
C1 C 0.34513(16) 0.0838(2) -0.00947(16) 0.0228(6) Uani 1 1 d . . .
H1C H 0.3376 0.1482 -0.0220 0.027 Uiso 1 1 calc R . .
O2 O 0.35459(13) 0.23122(16) 0.12908(15) 0.0252(5) Uani 1 1 d . . .
H2B H 0.315(2) 0.207(2) 0.1173(19) 0.027(9) Uiso 1 1 d . . .
H2A H 0.358(2) 0.224(3) 0.173(2) 0.051(14) Uiso 1 1 d . . .
N2 N 0.47325(12) -0.06383(16) 0.10259(13) 0.0193(5) Uani 1 1 d . . .
C2 C 0.29606(16) 0.0193(2) -0.04117(17) 0.0246(7) Uani 1 1 d . . .
H2C H 0.2563 0.0390 -0.0751 0.030 Uiso 1 1 calc R . .
N3 N 0.52131(12) 0.08657(16) 0.14553(13) 0.0194(5) Uani 1 1 d . . .
C3 C 0.30534(17) -0.0755(2) -0.02298(17) 0.0243(7) Uani 1 1 d . . .
O3 O 0.65239(13) 0.34607(17) 0.01157(13) 0.0400(6) Uani 1 1 d . . .
N4 N 0.60377(12) 0.19785(16) 0.21032(13) 0.0200(5) Uani 1 1 d . . .
C4 C 0.36543(16) -0.0990(2) 0.02485(16) 0.0235(6) Uani 1 1 d . . .
H4A H 0.3739 -0.1633 0.0375 0.028 Uiso 1 1 calc R . .
O4 O 0.70468(12) 0.33680(17) -0.11544(14) 0.0439(6) Uani 1 1 d . . .
N5 N 0.51311(13) 0.27980(15) 0.12745(14) 0.0199(5) Uani 1 1 d . . .
C5 C 0.41419(15) -0.0311(2) 0.05528(15) 0.0193(6) Uani 1 1 d . . .
O5 O 0.65034(13) 0.47768(15) -0.07247(16) 0.0481(7) Uani 1 1 d . . .
C6 C 0.2504(2) -0.1481(2) -0.0538(2) 0.0370(8) Uani 1 1 d . . .
H6A H 0.2673 -0.2110 -0.0380 0.055 Uiso 1 1 calc R . .
H6B H 0.2482 -0.1444 -0.1116 0.055 Uiso 1 1 calc R . .
H6C H 0.2000 -0.1361 -0.0318 0.055 Uiso 1 1 calc R . .
O6 O 0.57339(12) 0.34669(14) -0.09992(13) 0.0322(5) Uani 1 1 d . . .
C7 C 0.51903(15) -0.01085(19) 0.14229(16) 0.0187(6) Uani 1 1 d . . .
C8 C 0.57983(16) -0.04837(19) 0.19298(16) 0.0203(6) Uani 1 1 d . . .
C9 C 0.60049(17) -0.1401(2) 0.21139(17) 0.0257(7) Uani 1 1 d . . .
H9A H 0.5733 -0.1923 0.1907 0.031 Uiso 1 1 calc R . .
C10 C 0.66223(17) -0.1529(2) 0.26112(17) 0.0292(7) Uani 1 1 d . . .
H10A H 0.6773 -0.2148 0.2752 0.035 Uiso 1 1 calc R . .
C11 C 0.70245(17) -0.0761(2) 0.29067(17) 0.0268(7) Uani 1 1 d . . .
H11A H 0.7451 -0.0867 0.3236 0.032 Uiso 1 1 calc R . .
C12 C 0.68123(16) 0.0159(2) 0.27276(16) 0.0238(6) Uani 1 1 d . . .
H12A H 0.7085 0.0682 0.2931 0.029 Uiso 1 1 calc R . .
C13 C 0.61871(15) 0.02811(19) 0.22399(15) 0.0195(6) Uani 1 1 d . . .
C14 C 0.58094(15) 0.11320(19) 0.19316(15) 0.0189(6) Uani 1 1 d . . .
C15 C 0.48705(16) 0.3647(2) 0.10260(17) 0.0237(6) Uani 1 1 d . . .
H15A H 0.4458 0.3657 0.0665 0.028 Uiso 1 1 calc R . .
C16 C 0.51660(16) 0.4480(2) 0.12640(18) 0.0246(7) Uani 1 1 d . . .
H16A H 0.4966 0.5053 0.1063 0.029 Uiso 1 1 calc R . .
C17 C 0.57603(16) 0.4498(2) 0.18015(16) 0.0225(6) Uani 1 1 d . . .
C18 C 0.60250(16) 0.3641(2) 0.20609(16) 0.0240(6) Uani 1 1 d . . .
H18A H 0.6430 0.3624 0.2430 0.029 Uiso 1 1 calc R . .
C19 C 0.57145(15) 0.2798(2) 0.17954(16) 0.0208(6) Uani 1 1 d . . .
C20 C 0.60781(18) 0.5412(2) 0.2099(2) 0.0333(8) Uani 1 1 d . . .
H20B H 0.6479 0.5285 0.2485 0.050 Uiso 1 1 calc R . .
H20C H 0.5675 0.5778 0.2352 0.050 Uiso 1 1 calc R . .
H20D H 0.6287 0.5770 0.1656 0.050 Uiso 1 1 calc R . .

loop_
_atom_site_aniso_label
_atom_site_aniso_U_11
_atom_site_aniso_U_22
_atom_site_aniso_U_33
_atom_site_aniso_U_23
_atom_site_aniso_U_13
_atom_site_aniso_U_12
Cu 0.0191(2) 0.02079(19) 0.02182(19) 0.00066(14) -0.00484(15) -0.00062(15)
Cl 0.0173(4) 0.0246(4) 0.0325(4) 0.0043(3) 0.0009(3) -0.0001(3)
O1 0.0235(12) 0.0213(11) 0.0224(11) 0.0016(9) 0.0001(9) -0.0034(10)
N1 0.0181(13) 0.0239(13) 0.0179(12) 0.0003(10) -0.0011(10) -0.0017(10)
C1 0.0206(16) 0.0253(16) 0.0224(15) 0.0015(12) 0.0005(12) 0.0011(12)
O2 0.0178(12) 0.0338(13) 0.0240(13) -0.0011(10) -0.0021(10) -0.0022(10)
N2 0.0177(12) 0.0211(12) 0.0189(11) 0.0010(9) -0.0012(9) -0.0005(10)
C2 0.0197(15) 0.0316(17) 0.0226(15) -0.0016(13) -0.0011(12) 0.0050(13)
N3 0.0158(13) 0.0225(12) 0.0198(12) -0.0001(10) -0.0007(9) 0.0016(10)
C3 0.0193(15) 0.0307(17) 0.0230(15) -0.0040(13) 0.0033(12) -0.0009(13)
O3 0.0404(15) 0.0517(16) 0.0280(12) 0.0080(10) 0.0014(11) -0.0040(11)
N4 0.0154(12) 0.0252(13) 0.0193(12) 0.0005(10) -0.0014(10) 0.0005(10)
C4 0.0217(16) 0.0232(15) 0.0255(15) 0.0003(12) 0.0023(13) -0.0009(12)
O4 0.0211(12) 0.0673(17) 0.0432(14) -0.0123(12) 0.0076(11) 0.0021(12)
N5 0.0152(12) 0.0228(13) 0.0217(12) -0.0008(10) -0.0013(10) 0.0001(10)
C5 0.0169(14) 0.0243(15) 0.0166(13) -0.0008(11) 0.0053(11) 0.0021(12)
O5 0.0397(14) 0.0241(12) 0.0803(19) 0.0099(12) -0.0216(13) -0.0081(11)
C6 0.0267(18) 0.0370(19) 0.047(2) -0.0010(16) -0.0115(16) -0.0076(15)
O6 0.0179(11) 0.0317(12) 0.0469(14) 0.0045(10) -0.0046(10) -0.0054(9)
C7 0.0183(15) 0.0215(14) 0.0164(13) 0.0030(11) 0.0042(11) 0.0007(11)
C8 0.0164(14) 0.0257(16) 0.0190(14) 0.0001(12) 0.0003(12) 0.0038(12)
C9 0.0255(17) 0.0263(16) 0.0252(15) 0.0003(13) -0.0031(13) 0.0023(13)
C10 0.0254(17) 0.0330(18) 0.0292(17) 0.0048(13) -0.0005(14) 0.0093(14)
C11 0.0195(15) 0.0384(19) 0.0223(15) 0.0027(14) -0.0021(12) 0.0089(14)
C12 0.0146(15) 0.0329(17) 0.0239(15) -0.0034(13) -0.0007(12) 0.0013(13)
C13 0.0170(14) 0.0257(15) 0.0158(13) 0.0016(11) 0.0020(11) 0.0037(12)
C14 0.0138(14) 0.0267(16) 0.0161(13) 0.0009(11) 0.0023(11) 0.0015(12)
C15 0.0163(14) 0.0285(16) 0.0262(15) 0.0020(13) -0.0019(12) 0.0039(13)
C16 0.0223(16) 0.0217(15) 0.0297(16) 0.0028(13) 0.0010(13) 0.0009(12)
C17 0.0193(15) 0.0262(16) 0.0220(15) -0.0021(12) 0.0029(12) -0.0018(12)
C18 0.0191(15) 0.0314(16) 0.0216(14) 0.0000(13) -0.0018(12) -0.0047(13)
C19 0.0140(14) 0.0277(16) 0.0208(14) 0.0005(12) 0.0035(12) -0.0006(12)
C20 0.0316(18) 0.0268(17) 0.0414(19) 0.0004(14) -0.0062(15) -0.0051(14)

loop_
_atom_type_symbol
_atom_type_description
_atom_type_scat_dispersion_real
_atom_type_scat_dispersion_imag
_atom_type_scat_source
C C 0.0033 0.0016 'International Tables Vol C Tables 4.2.6.8 and 6.1.1.4'
H H 0.0000 0.0000 'International Tables Vol C Tables 4.2.6.8 and 6.1.1.4'
N N 0.0061 0.0033 'International Tables Vol C Tables 4.2.6.8 and 6.1.1.4'
O O 0.0106 0.0060 'International Tables Vol C Tables 4.2.6.8 and 6.1.1.4'
Cl Cl 0.1484 0.1585 'International Tables Vol C Tables 4.2.6.8 and 6.1.1.4'
Cu Cu 0.3201 1.2651 'International Tables Vol C Tables 4.2.6.8 and 6.1.1.4'

loop_
_geom_angle_atom_site_label_1
_geom_angle_atom_site_label_2
_geom_angle_atom_site_label_3
_geom_angle
_geom_angle_site_symmetry_1
_geom_angle_site_symmetry_3
_geom_angle_publ_flag
N3 Cu N5 91.07(10) . . ?
N3 Cu N1 91.23(9) . . ?
N5 Cu N1 176.00(9) . . ?
N3 Cu O1 136.20(9) . . ?
N5 Cu O1 92.17(9) . . ?
N1 Cu O1 88.43(9) . . ?
N3 Cu O2 120.61(9) . . ?
N5 Cu O2 86.12(9) . . ?
N1 Cu O2 89.90(9) . . ?
O1 Cu O2 103.19(9) . . ?
O3 Cl O5 110.61(15) . . ?
O3 Cl O4 109.64(15) . . ?
O5 Cl O4 109.18(16) . . ?
O3 Cl O6 109.38(14) . . ?
O5 Cl O6 109.70(13) . . ?
O4 Cl O6 108.30(13) . . ?
Cu O1 H1B 120(2) . . ?
Cu O1 H1A 104(3) . . ?
H1B O1 H1A 109(3) . . ?
C1 N1 C5 117.2(2) . . ?
C1 N1 Cu 115.90(19) . . ?
C5 N1 Cu 126.78(18) . . ?
C1 N1 C7 79.42(15) . 5_655 ?
C5 N1 C7 85.85(16) . 5_655 ?
Cu N1 C7 106.59(9) . 5_655 ?
N1 C1 C2 124.0(3) . . ?
N1 C1 C8 102.46(17) . 5_655 ?
C2 C1 C8 77.92(17) . 5_655 ?
N1 C1 H1C 118.0 . . ?
C2 C1 H1C 118.0 . . ?
C8 C1 H1C 89.6 5_655 . ?
Cu O2 H2B 118(2) . . ?
Cu O2 H2A 103(3) . . ?
H2B O2 H2A 105(4) . . ?
C7 N2 C5 124.8(2) . . ?
C1 C2 C3 119.2(3) . . ?
C1 C2 C13 101.68(18) . 5_655 ?
C3 C2 C13 87.62(17) . 5_655 ?
C1 C2 H2C 120.4 . . ?
C3 C2 H2C 120.4 . . ?
C13 C2 H2C 80.9 5_655 . ?
C14 N3 C7 108.6(2) . . ?
C14 N3 Cu 125.60(18) . . ?
C7 N3 Cu 125.12(18) . . ?
C14 N3 C14 84.42(16) . 3_655 ?
C7 N3 C14 97.56(16) . 3_655 ?
Cu N3 C14 95.46(9) . 3_655 ?
C4 C3 C2 117.1(3) . . ?
C4 C3 C6 122.2(3) . . ?
C2 C3 C6 120.7(3) . . ?
C14 N4 C19 124.1(2) . . ?
C3 C4 C5 121.7(3) . . ?
C3 C4 C14 68.61(16) . 5_655 ?
C5 C4 C14 103.92(17) . 5_655 ?
C3 C4 H4A 119.1 . . ?
C5 C4 H4A 119.1 . . ?
C14 C4 H4A 97.3 5_655 . ?
C19 N5 C15 117.3(2) . . ?
C19 N5 Cu 126.93(19) . . ?
C15 N5 Cu 115.75(19) . . ?
N1 C5 C4 120.7(3) . . ?
N1 C5 N2 123.0(2) . . ?
C4 C5 N2 116.3(3) . . ?
N1 C5 N3 93.37(16) . 5_655 ?
C4 C5 N3 72.57(16) . 5_655 ?
N2 C5 N3 103.15(16) . 5_655 ?
C3 C6 H6A 109.5 . . ?
C3 C6 H6B 109.5 . . ?
H6A C6 H6B 109.5 . . ?
C3 C6 H6C 109.5 . . ?
H6A C6 H6C 109.5 . . ?
H6B C6 H6C 109.5 . . ?
N2 C7 N3 128.4(2) . . ?
N2 C7 C8 123.1(2) . . ?
N3 C7 C8 108.5(2) . . ?
N2 C7 C13 89.62(16) . 3_655 ?
N3 C7 C13 80.22(15) . 3_655 ?
C8 C7 C13 101.23(17) . 3_655 ?
C13 C8 C9 121.4(3) . . ?
C13 C8 C7 107.2(2) . . ?
C9 C8 C7 131.4(3) . . ?
C13 C8 C8 101.22(17) . 3_655 ?
C9 C8 C8 95.16(17) . 3_655 ?
C7 C8 C8 74.19(16) . 3_655 ?
C10 C9 C8 117.7(3) . . ?
C10 C9 H9A 121.2 . . ?
C8 C9 H9A 121.2 . . ?
C9 C10 C11 121.0(3) . . ?
C9 C10 H10A 119.5 . . ?
C11 C10 H10A 119.5 . . ?
C12 C11 C10 121.3(3) . . ?
C12 C11 H11A 119.4 . . ?
C10 C11 H11A 119.4 . . ?
C13 C12 C11 117.4(3) . . ?
C13 C12 H12A 121.3 . . ?
C11 C12 H12A 121.3 . . ?
C8 C13 C12 121.3(3) . . ?
C8 C13 C14 106.5(2) . . ?
C12 C13 C14 132.2(3) . . ?
C8 C13 C7 76.59(16) . 3_655 ?
C12 C13 C7 98.88(18) . 3_655 ?
C14 C13 C7 92.63(16) . 3_655 ?
N4 C14 N3 128.4(2) . . ?
N4 C14 C13 122.6(2) . . ?
N3 C14 C13 109.0(2) . . ?
N4 C14 N3 95.23(16) . 3_655 ?
N3 C14 N3 91.96(16) . 3_655 ?
C13 C14 N3 81.99(15) . 3_655 ?
C16 C15 N5 123.7(3) . . ?
C16 C15 H15A 118.2 . . ?
N5 C15 H15A 118.2 . . ?
C15 C16 C17 120.1(3) . . ?
C15 C16 H16A 120.0 . . ?
C17 C16 H16A 120.0 . . ?
C18 C17 C16 116.7(3) . . ?
C18 C17 C20 122.1(3) . . ?
C16 C17 C20 121.1(3) . . ?
C17 C18 C19 121.7(3) . . ?
C17 C18 H18A 119.2 . . ?
C19 C18 H18A 119.2 . . ?
N5 C19 C18 120.6(3) . . ?
N5 C19 N4 123.5(2) . . ?
C18 C19 N4 115.9(2) . . ?
C17 C20 H20B 109.5 . . ?
C17 C20 H20C 109.5 . . ?
H20B C20 H20C 109.5 . . ?
C17 C20 H20D 109.5 . . ?
H20B C20 H20D 109.5 . . ?
H20C C20 H20D 109.5 . . ?

loop_
_geom_bond_atom_site_label_1
_geom_bond_atom_site_label_2
_geom_bond_distance
_geom_bond_site_symmetry_2
_geom_bond_publ_flag
Cu N3 1.904(2) . ?
Cu N5 1.975(2) . ?
Cu N1 1.983(2) . ?
Cu O1 2.094(2) . ?
Cu O2 2.239(2) . ?
Cl O3 1.429(2) . ?
Cl O5 1.431(2) . ?
Cl O4 1.438(2) . ?
Cl O6 1.447(2) . ?
O1 H1B 0.80(3) . ?
O1 H1A 0.86(4) . ?
N1 C1 1.355(3) . ?
N1 C5 1.357(3) . ?
N1 C7 3.429(3) 5_655 ?
C1 C2 1.372(4) . ?
C1 C8 3.414(4) 5_655 ?
C1 H1C 0.9500 . ?
O2 H2B 0.81(3) . ?
O2 H2A 0.75(4) . ?
N2 C7 1.294(3) . ?
N2 C5 1.395(3) . ?
C2 C3 1.393(4) . ?
C2 C13 3.506(4) 5_655 ?
C2 H2C 0.9500 . ?
N3 C14 1.379(3) . ?
N3 C7 1.387(3) . ?
N3 C14 3.295(3) 3_655 ?
C3 C4 1.376(4) . ?
C3 C6 1.510(4) . ?
N4 C14 1.303(3) . ?
N4 C19 1.398(3) . ?
C4 C5 1.393(4) . ?
C4 C14 3.815(4) 5_655 ?
C4 H4A 0.9500 . ?
N5 C19 1.356(4) . ?
N5 C15 1.359(4) . ?
C5 N3 3.670(3) 5_655 ?
C6 H6A 0.9800 . ?
C6 H6B 0.9800 . ?
C6 H6C 0.9800 . ?
C7 C8 1.475(4) . ?
C7 C13 3.369(4) 3_655 ?
C8 C13 1.389(4) . ?
C8 C9 1.391(4) . ?
C8 C8 3.417(5) 3_655 ?
C9 C10 1.389(4) . ?
C9 H9A 0.9500 . ?
C10 C11 1.396(4) . ?
C10 H10A 0.9500 . ?
C11 C12 1.394(4) . ?
C11 H11A 0.9500 . ?
C12 C13 1.390(4) . ?
C12 H12A 0.9500 . ?
C13 C14 1.477(4) . ?
C13 C7 3.369(4) 3_655 ?
C14 N3 3.295(3) 3_655 ?
C15 C16 1.356(4) . ?
C15 H15A 0.9500 . ?
C16 C17 1.389(4) . ?
C16 H16A 0.9500 . ?
C17 C18 1.377(4) . ?
C17 C20 1.504(4) . ?
C18 C19 1.393(4) . ?
C18 H18A 0.9500 . ?
C20 H20B 0.9800 . ?
C20 H20C 0.9800 . ?
C20 H20D 0.9800 . ?

loop_
_geom_hbond_atom_site_label_D
_geom_hbond_atom_site_label_H
_geom_hbond_atom_site_label_A
_geom_hbond_distance_DH
_geom_hbond_distance_HA
_geom_hbond_distance_DA
_geom_hbond_angle_DHA
_geom_hbond_site_symmetry_A
O1 H1B O6 0.80(3) 2.03(4) 2.793(3) 160(3) .
O1 H1A N2 0.86(4) 1.92(4) 2.763(3) 166(4) 5_655
O2 H2B O4 0.81(3) 2.04(4) 2.829(3) 164(3) 4_455
O2 H2A N4 0.75(4) 2.12(4) 2.856(3) 167(4) 3_655
